data_7216205
loop_
_publ_author_name
'Thomas, Lynne H.'
'Klapwijk, Anneke R.'
'Wales, Craig'
'Wilson, Chick C.'

_publ_section_title
;
 Intermolecular hydrogen transfer and solubility tuning in multi-component
 molecular crystals of the API piroxicam
;
_journal_issue 26
_journal_name_full CrystEngComm
_journal_page_first 5924
_journal_paper_doi 10.1039/c4ce00246f
_journal_volume 16
_journal_year 2014
_chemical_formula_moiety 'C15 H12 N3 O4 S, C3 H5 N2, C2 H3 N'
_chemical_formula_sum 'C20 H20 N6 O4 S'
_chemical_formula_weight 440.48
_chemical_name_systematic
;
 ?
;
_space_group_IT_number 14
_symmetry_cell_setting monoclinic
_symmetry_space_group_name_Hall '-P 2ybc'
_symmetry_space_group_name_H-M 'P 1 21/c 1'
_atom_sites_solution_hydrogens mixed
_audit_creation_date 2014-01-22T11:15:14-00:00
_audit_creation_method 'WinGX routine CIF_UPDATE'
_cell_angle_alpha 90
_cell_angle_beta 113.394(3)
_cell_angle_gamma 90
_cell_formula_units_Z 4
_cell_length_a 8.1510(5)
_cell_length_b 26.5997(17)
_cell_length_c 10.1579(7)
_cell_measurement_temperature 100(2)
_cell_volume 2021.3(2)
_computing_cell_refinement 'Bruker APEX2 (2009)'
_computing_data_collection 'Bruker APEX2 (2009)'
_computing_data_reduction 'Bruker APEX2 (2009)'
_computing_structure_refinement 'SHELXL-2013 (Sheldrick, 2013)'
_computing_structure_solution 'SHELXS-97 (Sheldrick, 2008)'
_diffrn_ambient_temperature 100(2)
_diffrn_measured_fraction_theta_full 0.997
_diffrn_measured_fraction_theta_max 0.99
_diffrn_measurement_device_type 'Bruker Apex II CCD'
_diffrn_measurement_method 'CCD; rotation images'
_diffrn_radiation_monochromator graphite
_diffrn_radiation_source 'fine-focus sealed tube'
_diffrn_radiation_type MoK\a
_diffrn_radiation_wavelength 0.71073
_diffrn_reflns_av_R_equivalents 0.1084
_diffrn_reflns_Laue_measured_fraction_full 0.997
_diffrn_reflns_Laue_measured_fraction_max 0.99
_diffrn_reflns_limit_h_max 11
_diffrn_reflns_limit_h_min -11
_diffrn_reflns_limit_k_max 31
_diffrn_reflns_limit_k_min -36
_diffrn_reflns_limit_l_max 13
_diffrn_reflns_limit_l_min -14
_diffrn_reflns_number 31169
_diffrn_reflns_point_group_measured_fraction_full 0.997
_diffrn_reflns_point_group_measured_fraction_max 0.99
_diffrn_reflns_theta_full 25.242
_diffrn_reflns_theta_max 29.606
_diffrn_reflns_theta_min 1.531
_exptl_absorpt_coefficient_mu 0.202
_exptl_absorpt_correction_T_max 1
_exptl_absorpt_correction_T_min 0.8629
_exptl_absorpt_correction_type multi-scan
_exptl_absorpt_process_details 'SADABS (Blessing, 1997)'
_exptl_crystal_colour yellow
_exptl_crystal_density_diffrn 1.447
_exptl_crystal_description prism
_exptl_crystal_F_000 920
_refine_diff_density_max 0.594
_refine_diff_density_min -0.594
_refine_diff_density_rms 0.092
_refine_ls_extinction_method none
_refine_ls_goodness_of_fit_ref 1.146
_refine_ls_hydrogen_treatment mixed
_refine_ls_matrix_type full
_refine_ls_number_parameters 294
_refine_ls_number_reflns 5639
_refine_ls_number_restraints 0
_refine_ls_restrained_S_all 1.146
_refine_ls_R_factor_all 0.0798
_refine_ls_R_factor_gt 0.0601
_refine_ls_shift/su_max 0
_refine_ls_shift/su_mean 0
_refine_ls_structure_factor_coef Fsqd
_refine_ls_weighting_details 'w=1/[\s^2^(Fo^2^)+(0.0754P)^2^+1.7277P] where P=(Fo^2^+2Fc^2^)/3'
_refine_ls_weighting_scheme calc
_refine_ls_wR_factor_ref 0.1699
_reflns_number_gt 4386
_reflns_number_total 5639
_reflns_threshold_expression 'I > 2\s(I)'
_cod_data_source_file c4ce00246f2.cif
_cod_data_source_block piroximd
_cod_depositor_comments 'Adding full bibliography for 7216204--7216215.cif.'
_cod_original_sg_symbol_H-M 'P 21/c'
_cod_database_code 7216205

loop_
_symmetry_equiv_pos_as_xyz
'x, y, z'
'-x, y+1/2, -z+1/2'
'-x, -y, -z'
'x, -y-1/2, z-1/2'

loop_
_atom_site_label
_atom_site_fract_x
_atom_site_fract_y
_atom_site_fract_z
_atom_site_U_iso_or_equiv
_atom_site_adp_type
_atom_site_calc_flag
_atom_site_occupancy
_atom_site_type_symbol
N6 0.9401(3) 0.57341(9) 0.9491(3) 0.0320(6) Uani d 1 N
C19 0.7255(4) 0.51229(11) 1.0047(3) 0.0253(5) Uani d 1 C
H19A 0.7844 0.4806 1.0369 0.038 Uiso calc 1 H
H19B 0.6194 0.5072 0.9194 0.038 Uiso calc 1 H
H19C 0.6939 0.5265 1.0782 0.038 Uiso calc 1 H
C20 0.8457(4) 0.54656(10) 0.9733(3) 0.0238(5) Uani d 1 C
H5 0.756(5) 0.2615(13) 0.210(4) 0.028(9) Uiso d 1 H
H16 -0.017(4) 0.2773(12) 0.567(3) 0.025(8) Uiso d 1 H
H13 0.290(5) 0.2296(14) 0.393(4) 0.036(10) Uiso d 1 H
S1 0.44824(7) 0.09732(2) 0.16071(6) 0.01302(14) Uani d 1 S
O4 0.4470(2) 0.24431(6) 0.30044(19) 0.0175(4) Uani d 1 O
O3 0.8415(2) 0.20228(6) 0.1518(2) 0.0182(4) Uani d 1 O
O2 0.3279(2) 0.11357(7) 0.02079(19) 0.0186(4) Uani d 1 O
N1 0.5086(2) 0.14549(7) 0.2675(2) 0.0136(4) Uani d 1 N
N2 0.6742(3) 0.27104(7) 0.2385(2) 0.0152(4) Uani d 1 N
O1 0.3890(2) 0.05823(6) 0.2303(2) 0.0190(4) Uani d 1 O
N3 0.8173(3) 0.34591(8) 0.2551(2) 0.0168(4) Uani d 1 N
C7 0.7415(3) 0.17026(8) 0.1796(2) 0.0129(4) Uani d 1 C
C8 0.6069(3) 0.18342(8) 0.2263(2) 0.0126(4) Uani d 1 C
C9 0.5673(3) 0.23460(8) 0.2571(2) 0.0130(4) Uani d 1 C
C5 0.7747(3) 0.11585(8) 0.1617(2) 0.0134(4) Uani d 1 C
C15 0.5868(3) 0.13415(10) 0.4230(3) 0.0198(5) Uani d 1 C
H15A 0.7018 0.1187 0.4482 0.03 Uiso calc 1 H
H15B 0.5094 0.1116 0.4452 0.03 Uiso calc 1 H
H15C 0.6 0.1648 0.4763 0.03 Uiso calc 1 H
C3 0.6826(3) 0.02761(9) 0.1404(2) 0.0158(4) Uani d 1 C
H3 0.599 0.0035 0.1384 0.019 Uiso calc 1 H
C4 0.6509(3) 0.07813(8) 0.1537(2) 0.0135(4) Uani d 1 C
C10 0.6744(3) 0.32253(9) 0.2633(2) 0.0145(4) Uani d 1 C
C2 0.8419(3) 0.01350(9) 0.1299(3) 0.0183(5) Uani d 1 C
H2 0.8647 -0.0202 0.1194 0.022 Uiso calc 1 H
C1 0.9664(3) 0.04991(9) 0.1350(3) 0.0175(5) Uani d 1 C
H1 1.0721 0.0405 0.1274 0.021 Uiso calc 1 H
C11 0.5391(3) 0.34830(9) 0.2879(3) 0.0167(4) Uani d 1 C
H11 0.4444 0.3311 0.2963 0.02 Uiso calc 1 H
C12 0.5508(4) 0.40007(9) 0.2993(3) 0.0204(5) Uani d 1 C
H12 0.4625 0.4182 0.3145 0.024 Uiso calc 1 H
C14 0.8240(3) 0.39609(9) 0.2674(3) 0.0201(5) Uani d 1 C
H14 0.9217 0.4126 0.2619 0.024 Uiso calc 1 H
C13 0.6942(4) 0.42505(9) 0.2879(3) 0.0211(5) Uani d 1 C
H13A 0.7031 0.4599 0.2938 0.025 Uiso calc 1 H
C6 0.9342(3) 0.10068(9) 0.1515(3) 0.0165(4) Uani d 1 C
H6 1.0192 0.1246 0.1557 0.02 Uiso calc 1 H
N4 0.2260(3) 0.23202(8) 0.4361(2) 0.0175(4) Uani d 1 N
N5 0.0498(3) 0.25720(8) 0.5345(2) 0.0165(4) Uani d 1 N
C17 0.1635(3) 0.18949(9) 0.4797(3) 0.0195(5) Uani d 1 C
H17 0.1921 0.1564 0.4685 0.023 Uiso calc 1 H
C16 0.0527(3) 0.20525(9) 0.5417(3) 0.0185(5) Uani d 1 C
H16A -0.0091 0.1851 0.5814 0.022 Uiso calc 1 H
C18 0.1556(3) 0.27238(9) 0.4705(3) 0.0168(5) Uani d 1 C
H18A 0.1766 0.3056 0.4529 0.02 Uiso calc 1 H

loop_
_atom_site_aniso_label
_atom_site_aniso_U_11
_atom_site_aniso_U_22
_atom_site_aniso_U_33
_atom_site_aniso_U_12
_atom_site_aniso_U_13
_atom_site_aniso_U_23
N6 0.0342(13) 0.0258(12) 0.0423(15) -0.0011(10) 0.0219(12) -0.0012(11)
C19 0.0236(12) 0.0285(13) 0.0259(13) 0.0007(10) 0.0121(11) -0.0019(11)
C20 0.0241(12) 0.0248(13) 0.0236(13) 0.0042(10) 0.0105(10) -0.0030(10)
S1 0.0094(2) 0.0124(2) 0.0167(3) -0.00188(19) 0.00466(19) 0.00002(19)
O4 0.0172(8) 0.0161(8) 0.0237(9) -0.0002(6) 0.0128(7) -0.0007(7)
O3 0.0176(8) 0.0153(8) 0.0274(9) -0.0033(6) 0.0148(7) -0.0015(7)
O2 0.0143(8) 0.0198(8) 0.0181(8) 0.0007(6) 0.0028(6) -0.0016(7)
N1 0.0137(9) 0.0136(9) 0.0149(9) -0.0017(7) 0.0072(7) -0.0004(7)
N2 0.0153(9) 0.0123(9) 0.0211(10) -0.0007(7) 0.0105(8) -0.0013(7)
O1 0.0173(8) 0.0146(8) 0.0272(9) -0.0036(6) 0.0111(7) 0.0020(7)
N3 0.0177(9) 0.0165(9) 0.0158(9) -0.0019(7) 0.0063(8) 0.0001(7)
C7 0.0127(9) 0.0110(10) 0.0149(10) -0.0015(8) 0.0053(8) -0.0005(8)
C8 0.0122(9) 0.0112(10) 0.0153(10) -0.0015(8) 0.0062(8) 0.0015(8)
C9 0.0131(10) 0.0126(10) 0.0131(10) -0.0006(8) 0.0050(8) -0.0012(8)
C5 0.0128(10) 0.0136(10) 0.0133(10) -0.0008(8) 0.0048(8) -0.0004(8)
C15 0.0234(12) 0.0213(12) 0.0164(11) -0.0011(9) 0.0099(9) 0.0022(9)
C3 0.0165(10) 0.0133(10) 0.0159(11) -0.0003(8) 0.0046(8) 0.0007(8)
C4 0.0105(9) 0.0140(10) 0.0156(10) 0.0007(8) 0.0048(8) 0.0010(8)
C10 0.0170(10) 0.0139(10) 0.0112(10) -0.0005(8) 0.0042(8) 0.0003(8)
C2 0.0182(11) 0.0144(10) 0.0198(11) 0.0045(9) 0.0050(9) 0.0007(9)
C1 0.0135(10) 0.0201(11) 0.0185(11) 0.0029(9) 0.0058(8) -0.0021(9)
C11 0.0178(10) 0.0141(10) 0.0177(11) 0.0001(8) 0.0063(9) -0.0004(8)
C12 0.0275(12) 0.0165(11) 0.0172(11) 0.0037(9) 0.0089(10) -0.0009(9)
C14 0.0244(12) 0.0168(11) 0.0181(11) -0.0056(9) 0.0073(9) -0.0013(9)
C13 0.0315(13) 0.0119(10) 0.0179(11) -0.0015(9) 0.0077(10) -0.0009(9)
C6 0.0120(10) 0.0189(11) 0.0190(11) -0.0007(8) 0.0064(8) -0.0014(9)
N4 0.0142(9) 0.0225(10) 0.0187(10) -0.0011(8) 0.0094(8) -0.0010(8)
N5 0.0126(9) 0.0192(10) 0.0191(10) 0.0009(7) 0.0079(8) -0.0008(8)
C17 0.0192(11) 0.0169(11) 0.0231(12) -0.0010(9) 0.0091(10) -0.0025(9)
C16 0.0151(10) 0.0205(12) 0.0207(12) -0.0035(9) 0.0079(9) 0.0006(9)
C18 0.0139(10) 0.0178(11) 0.0194(11) -0.0008(8) 0.0072(9) 0.0006(9)

loop_
_atom_type_symbol
_atom_type_description
_atom_type_scat_dispersion_real
_atom_type_scat_dispersion_imag
_atom_type_scat_source
C C 0.0033 0.0016 'International Tables Vol C Tables 4.2.6.8 and 6.1.1.4'
H H 0 0 'International Tables Vol C Tables 4.2.6.8 and 6.1.1.4'
N N 0.0061 0.0033 'International Tables Vol C Tables 4.2.6.8 and 6.1.1.4'
O O 0.0106 0.006 'International Tables Vol C Tables 4.2.6.8 and 6.1.1.4'
S S 0.1246 0.1234 'International Tables Vol C Tables 4.2.6.8 and 6.1.1.4'

loop_
_geom_angle_atom_site_label_1
_geom_angle_atom_site_label_2
_geom_angle_atom_site_label_3
_geom_angle
C20 C19 H19A 109.5
C20 C19 H19B 109.5
H19A C19 H19B 109.5
C20 C19 H19C 109.5
H19A C19 H19C 109.5
H19B C19 H19C 109.5
N6 C20 C19 179.8(4)
O2 S1 O1 118.13(11)
O2 S1 N1 109.28(10)
O1 S1 N1 108.23(10)
O2 S1 C4 109.34(11)
O1 S1 C4 108.24(11)
N1 S1 C4 102.47(10)
C8 N1 C15 113.35(18)
C8 N1 S1 114.35(15)
C15 N1 S1 116.08(16)
C9 N2 C10 128.9(2)
C9 N2 H5 117(2)
C10 N2 H5 114(2)
C14 N3 C10 117.2(2)
O3 C7 C8 124.0(2)
O3 C7 C5 116.91(19)
C8 C7 C5 119.1(2)
C7 C8 N1 121.4(2)
C7 C8 C9 125.0(2)
N1 C8 C9 113.11(18)
O4 C9 N2 122.3(2)
O4 C9 C8 122.6(2)
N2 C9 C8 115.12(19)
C4 C5 C6 117.1(2)
C4 C5 C7 122.5(2)
C6 C5 C7 120.3(2)
N1 C15 H15A 109.5
N1 C15 H15B 109.5
H15A C15 H15B 109.5
N1 C15 H15C 109.5
H15A C15 H15C 109.5
H15B C15 H15C 109.5
C4 C3 C2 118.9(2)
C4 C3 H3 120.5
C2 C3 H3 120.5
C3 C4 C5 122.8(2)
C3 C4 S1 120.05(17)
C5 C4 S1 117.15(17)
N3 C10 N2 112.3(2)
N3 C10 C11 122.9(2)
N2 C10 C11 124.7(2)
C1 C2 C3 119.8(2)
C1 C2 H2 120.1
C3 C2 H2 120.1
C2 C1 C6 120.6(2)
C2 C1 H1 119.7
C6 C1 H1 119.7
C12 C11 C10 118.0(2)
C12 C11 H11 121
C10 C11 H11 121
C11 C12 C13 120.2(2)
C11 C12 H12 119.9
C13 C12 H12 119.9
N3 C14 C13 124.1(2)
N3 C14 H14 117.9
C13 C14 H14 117.9
C12 C13 C14 117.6(2)
C12 C13 H13A 121.2
C14 C13 H13A 121.2
C1 C6 C5 120.7(2)
C1 C6 H6 119.7
C5 C6 H6 119.7
C18 N4 C17 109.0(2)
C18 N4 H13 130(3)
C17 N4 H13 121(3)
C18 N5 C16 109.1(2)
C18 N5 H16 126(2)
C16 N5 H16 125(2)
C16 C17 N4 107.1(2)
C16 C17 H17 126.5
N4 C17 H17 126.5
C17 C16 N5 106.5(2)
C17 C16 H16A 126.7
N5 C16 H16A 126.7
N4 C18 N5 108.3(2)
N4 C18 H18A 125.8
N5 C18 H18A 125.8

loop_
_geom_bond_atom_site_label_1
_geom_bond_atom_site_label_2
_geom_bond_distance
N6 C20 1.146(4)
C19 C20 1.462(4)
C19 H19A 0.96
C19 H19B 0.96
C19 H19C 0.96
S1 O2 1.4360(18)
S1 O1 1.4438(17)
S1 N1 1.624(2)
S1 C4 1.757(2)
O4 C9 1.251(3)
O3 C7 1.286(3)
N1 C8 1.449(3)
N1 C15 1.481(3)
N2 C9 1.366(3)
N2 C10 1.393(3)
N2 H5 0.86(3)
N3 C14 1.340(3)
N3 C10 1.352(3)
C7 C8 1.401(3)
C7 C5 1.497(3)
C8 C9 1.461(3)
C5 C4 1.403(3)
C5 C6 1.404(3)
C15 H15A 0.96
C15 H15B 0.96
C15 H15C 0.96
C3 C4 1.385(3)
C3 C2 1.397(3)
C3 H3 0.93
C10 C11 1.402(3)
C2 C1 1.388(3)
C2 H2 0.93
C1 C6 1.398(3)
C1 H1 0.93
C11 C12 1.382(3)
C11 H11 0.93
C12 C13 1.388(4)
C12 H12 0.93
C14 C13 1.390(4)
C14 H14 0.93
C13 H13A 0.93
C6 H6 0.93
N4 C18 1.328(3)
N4 C17 1.383(3)
N4 H13 0.81(4)
N5 C18 1.332(3)
N5 C16 1.384(3)
N5 H16 0.91(3)
C17 C16 1.357(3)
C17 H17 0.93
C16 H16A 0.93
C18 H18A 0.93
